data_8100647
loop_
_publ_author_name
'Ben Sdira, S.'
'Guidicelli, M. B.'
'Bavoux, C.'
'Lamartine, R.'
'Perrin, M.'

_publ_section_title
;
Crystal structure of 5,11,17,23-tetra-tert-butyl-25,26,27,28-tetrakis-
[((R)-2-O-acetylpropanoyl)oxy]calix[4]arene, C~64~H~80~O~16~
;
_journal_issue 2
_journal_name_full 'Zeitschrift f\"ur Kristallographie - New Crystal Structures'
_journal_page_first 295
_journal_page_last 297
_journal_volume 217
_journal_year 2002
_chemical_formula_structural 'C64 H80 O16'
_chemical_formula_sum 'C64 H80 O16'
_chemical_formula_weight 1105.28
_space_group_IT_number 4
_symmetry_cell_setting monoclinic
_symmetry_space_group_name_Hall 'P 2yb'
_symmetry_space_group_name_H-M 'P 1 21 1'
_cell_angle_alpha 90.00
_cell_angle_beta 107.09(3)
_cell_angle_gamma 90.00
_cell_formula_units_Z 2
_cell_length_a 11.534(2)
_cell_length_b 15.352(3)
_cell_length_c 18.568(4)
_cell_measurement_temperature 223(2)
_cell_volume 3142.6(11)
_diffrn_ambient_temperature 223(2)
_exptl_crystal_density_diffrn 1.168
_cod_original_sg_symbol_H-M 'P 21'
_cod_database_code 8100647

loop_
_symmetry_equiv_pos_as_xyz
'x, y, z'
'-x, y+1/2, -z'

loop_
_atom_site_aniso_label
_atom_site_aniso_U_11
_atom_site_aniso_U_22
_atom_site_aniso_U_33
_atom_site_aniso_U_23
_atom_site_aniso_U_13
_atom_site_aniso_U_12
O25 0.050(2) 0.040(3) 0.043(2) 0.003(2) -0.001(2) -0.003(2)
O26 0.046(2) 0.039(3) 0.059(3) 0.007(2) 0.013(2) 0.010(2)
O27 0.050(2) 0.047(3) 0.045(2) 0.001(2) 0.009(2) -0.002(2)
O28 0.046(2) 0.056(3) 0.041(2) 0.008(2) -0.001(2) -0.004(2)
C1 0.060(4) 0.046(4) 0.042(3) -0.005(3) 0.004(3) 0.004(3)
C2 0.040(3) 0.042(4) 0.049(4) -0.003(4) 0.009(3) 0.000(3)
C3 0.041(3) 0.041(4) 0.064(4) 0.000(4) 0.012(3) -0.002(3)
C4 0.042(3) 0.032(4) 0.053(4) 0.001(3) 0.006(3) 0.002(3)
C5 0.047(4) 0.053(5) 0.038(3) -0.002(4) 0.003(3) -0.002(4)
C6 0.036(3) 0.044(4) 0.054(4) -0.003(4) 0.008(3) 0.001(3)
C7 0.043(3) 0.044(4) 0.048(4) 0.006(3) 0.010(3) -0.002(3)
C8 0.040(3) 0.046(4) 0.046(4) 0.002(3) 0.012(3) -0.012(3)
C9 0.033(3) 0.045(4) 0.047(4) -0.003(3) 0.010(3) 0.003(3)
C10 0.038(3) 0.045(4) 0.041(3) 0.003(3) 0.007(3) -0.004(3)
C11 0.036(3) 0.057(5) 0.038(3) -0.007(3) 0.010(3) -0.007(3)
C12 0.039(3) 0.042(4) 0.050(4) -0.003(3) 0.006(3) -0.002(3)
C13 0.046(3) 0.043(4) 0.049(4) 0.006(3) 0.014(3) -0.003(3)
C14 0.040(3) 0.045(4) 0.047(4) 0.001(3) 0.015(3) 0.005(3)
C15 0.039(3) 0.047(4) 0.052(4) 0.004(4) 0.014(3) 0.007(3)
C16 0.038(3) 0.037(4) 0.054(4) 0.000(3) 0.014(3) 0.006(3)
C17 0.043(3) 0.036(4) 0.070(4) 0.002(4) 0.020(3) -0.002(3)
C18 0.037(3) 0.044(4) 0.052(4) 0.006(4) 0.009(3) 0.005(3)
C19 0.041(3) 0.045(4) 0.059(4) 0.008(4) 0.001(3) 0.001(3)
C20 0.042(4) 0.041(4) 0.039(3) 0.001(3) -0.003(3) 0.003(3)
C21 0.038(3) 0.055(5) 0.060(4) 0.003(4) 0.002(3) -0.001(4)
C22 0.044(4) 0.041(5) 0.061(4) 0.004(4) -0.008(3) -0.004(4)
C23 0.049(4) 0.040(4) 0.058(4) 0.000(3) -0.007(3) -0.004(3)
C24 0.039(3) 0.041(5) 0.041(3) 0.002(3) -0.005(3) -0.004(3)
C25 0.050(4) 0.039(5) 0.046(4) 0.000(3) 0.001(3) -0.011(4)
C26 0.041(3) 0.035(4) 0.050(4) 0.008(3) 0.010(3) 0.003(3)
C27 0.040(3) 0.043(4) 0.046(4) 0.006(3) 0.013(3) 0.010(3)
C28 0.040(3) 0.040(4) 0.040(4) 0.002(3) -0.001(3) 0.003(3)
C40 0.048(4) 0.048(4) 0.064(4) 0.012(4) 0.017(3) -0.001(3)
C41 0.076(5) 0.081(7) 0.084(5) 0.031(5) 0.010(4) -0.001(5)
C42 0.107(6) 0.091(7) 0.066(5) 0.007(5) 0.035(4) -0.013(5)
C43 0.072(5) 0.065(6) 0.088(5) 0.034(5) 0.023(4) 0.022(4)
C100 0.046(3) 0.063(5) 0.044(4) 0.002(3) 0.007(3) 0.007(3)
C101 0.094(6) 0.235(14) 0.069(5) 0.059(7) 0.039(5) 0.052(8)
C102 0.224(12) 0.092(8) 0.065(6) 0.000(6) 0.003(6) 0.047(9)
C103 0.128(8) 0.213(14) 0.076(6) 0.030(7) -0.028(6) -0.091(9)
C160 0.052(4) 0.044(5) 0.054(4) 0.012(4) 0.014(3) 0.004(3)
C161 0.066(5) 0.111(8) 0.124(7) 0.045(6) 0.056(5) 0.013(5)
C162 0.118(7) 0.047(5) 0.078(5) 0.009(4) -0.002(5) 0.009(5)
C163 0.076(5) 0.066(6) 0.086(5) 0.026(5) 0.013(4) -0.007(4)
C220 0.062(4) 0.053(5) 0.079(5) 0.016(4) 0.009(4) -0.017(4)
C221 0.175(10) 0.134(10) 0.101(7) 0.021(7) -0.034(7) -0.104(9)
C222 0.090(6) 0.067(7) 0.205(11) 0.042(7) 0.034(7) -0.011(5)
C223 0.123(8) 0.090(8) 0.167(10) 0.008(7) 0.051(7) -0.049(7)
C250 0.046(4) 0.038(4) 0.055(4) 0.002(4) 0.002(3) 0.002(3)
O250 0.060(3) 0.101(5) 0.061(3) 0.016(3) -0.011(3) -0.017(3)
C251 0.056(4) 0.044(5) 0.046(4) 0.006(3) 0.005(3) 0.002(3)
O251 0.084(3) 0.049(3) 0.053(3) 0.010(3) 0.016(2) 0.001(3)
C252 0.095(6) 0.059(6) 0.058(5) -0.001(5) 0.018(4) -0.011(5)
O252 0.093(4) 0.071(4) 0.073(4) -0.002(3) 0.012(3) 0.007(3)
C253 0.179(9) 0.108(8) 0.064(5) -0.008(6) 0.044(6) 0.001(7)
C255 0.089(5) 0.056(5) 0.061(4) -0.002(4) 0.015(4) 0.002(4)
C260 0.079(5) 0.047(5) 0.068(5) 0.014(4) 0.033(4) 0.012(4)
C261 0.070(5) 0.043(5) 0.071(4) 0.011(4) 0.024(4) 0.013(4)
C265 0.057(5) 0.069(7) 0.254(13) 0.037(8) 0.015(7) 0.006(5)
O261 0.066(3) 0.036(3) 0.084(3) 0.006(3) 0.004(3) 0.004(3)
C262 0.078(6) 0.067(8) 0.152(10) -0.001(8) -0.029(6) -0.002(6)
O262 0.200(25) 0.060(17) 0.105(15) -0.016(12) 0.001(13) -0.044(15)
C263 0.055(11) 0.048(13) 0.104(19) 0.009(14) -0.024(12) -0.008(9)
C463 0.123(21) 0.126(29) 0.232(53) 0.114(33) 0.007(29) 0.056(21)
O462 0.084(12) 0.041(12) 0.215(31) 0.042(14) -0.034(14) -0.023(8)
C270 0.070(6) 0.102(9) 0.082(6) 0.041(6) 0.037(5) 0.029(6)
O270 0.158(25) 0.059(11) 0.112(18) 0.024(10) 0.093(19) 0.047(12)
O470 0.107(22) 0.127(33) 0.124(27) 0.072(27) 0.074(22) 0.079(22)
C271 0.069(5) 0.077(6) 0.065(5) 0.024(5) 0.023(4) -0.002(4)
O271 0.081(3) 0.074(4) 0.062(3) 0.008(3) 0.017(2) -0.016(3)
C272 0.084(6) 0.066(7) 0.083(6) 0.020(6) 0.040(5) -0.011(5)
O272 0.099(4) 0.094(5) 0.110(5) 0.044(4) -0.005(4) -0.013(4)
C273 0.141(8) 0.081(8) 0.121(8) 0.002(7) 0.050(6) -0.024(7)
C275 0.124(7) 0.107(8) 0.086(6) 0.028(6) 0.060(6) 0.017(6)
C280 0.060(4) 0.055(5) 0.061(5) 0.021(4) 0.013(4) -0.001(4)
O280 0.086(4) 0.124(5) 0.072(3) 0.043(4) -0.001(3) -0.020(4)
C281 0.048(4) 0.046(5) 0.079(5) 0.011(4) 0.009(3) 0.005(4)
O281 0.048(3) 0.068(3) 0.060(3) -0.001(3) 0.018(2) -0.001(2)
C282 0.058(4) 0.046(5) 0.072(5) -0.004(4) 0.012(4) -0.009(4)
O282 0.081(4) 0.089(5) 0.077(4) -0.019(3) 0.015(3) -0.001(3)
C283 0.047(4) 0.097(7) 0.098(6) -0.009(5) 0.014(4) -0.007(5)
C285 0.085(6) 0.063(6) 0.124(7) 0.035(5) 0.018(5) -0.007(5)

loop_
_atom_site_label
_atom_site_type_symbol
_atom_site_fract_x
_atom_site_fract_y
_atom_site_fract_z
_atom_site_U_iso_or_equiv
_atom_site_thermal_displace_type
_atom_site_occupancy
_atom_site_symmetry_multiplicity
_atom_site_calc_flag
_atom_site_refinement_flags
_atom_site_disorder_group
O25 O 0.3450(3) 0.1506(3) 0.6198(2) 0.0477(11) Uani 1 2 d . .
O26 O 0.3239(3) 0.3206(3) 0.7453(2) 0.0484(11) Uani 1 2 d . .
O27 O 0.6467(4) 0.1026(3) 0.6487(2) 0.0482(11) Uani 1 2 d . .
O28 O 0.6181(3) 0.2549(3) 0.7786(2) 0.0505(11) Uani 1 2 d . .
C1 C 0.4423(5) -0.0176(5) 0.6093(3) 0.052(2) Uani 1 2 d . .
H1A H 0.4577(5) 0.0283(5) 0.5774(3) 0.062 Uiso 1 2 calc R .
H1B H 0.4431(5) -0.0730(5) 0.5843(3) 0.062 Uiso 1 2 calc R .
C2 C 0.5408(5) -0.0169(4) 0.6858(3) 0.044(2) Uani 1 2 d . .
C3 C 0.5373(5) -0.0782(4) 0.7390(3) 0.049(2) Uani 1 2 d . .
H3 H 0.4743(5) -0.1186(4) 0.7273(3) 0.059 Uiso 1 2 calc R .
C4 C 0.6237(5) -0.0832(4) 0.8103(3) 0.044(2) Uani 1 2 d . .
C5 C 0.7084(5) -0.0162(4) 0.8275(3) 0.048(2) Uani 1 2 d . .
H5 H 0.7635(5) -0.0146(4) 0.8755(3) 0.058 Uiso 1 2 calc R .
C6 C 0.7148(5) 0.0483(4) 0.7768(3) 0.046(2) Uani 1 2 d . .
C7 C 0.8023(5) 0.1240(4) 0.8031(3) 0.045(2) Uani 1 2 d . .
H7A H 0.7963(5) 0.1640(4) 0.7617(3) 0.054 Uiso 1 2 calc R .
H7B H 0.8850(5) 0.1025(4) 0.8206(3) 0.054 Uiso 1 2 calc R .
C8 C 0.7693(5) 0.1703(4) 0.8669(3) 0.044(2) Uani 1 2 d . .
C9 C 0.8244(5) 0.1462(4) 0.9420(3) 0.0418(15) Uani 1 2 d . .
H9 H 0.8907(5) 0.1088(4) 0.9528(3) 0.050 Uiso 1 2 calc R .
C10 C 0.7831(5) 0.1766(4) 1.0018(3) 0.042(2) Uani 1 2 d . .
C11 C 0.6840(5) 0.2317(4) 0.9838(3) 0.044(2) Uani 1 2 d . .
H11 H 0.6546(5) 0.2520(4) 1.0223(3) 0.053 Uiso 1 2 calc R .
C12 C 0.6261(5) 0.2581(4) 0.9097(3) 0.045(2) Uani 1 2 d . .
C13 C 0.5085(5) 0.3100(4) 0.8909(3) 0.046(2) Uani 1 2 d . .
H13A H 0.5067(5) 0.3517(4) 0.8514(3) 0.055 Uiso 1 2 calc R .
H13B H 0.5038(5) 0.3419(4) 0.9351(3) 0.055 Uiso 1 2 calc R .
C14 C 0.4001(5) 0.2479(4) 0.8648(3) 0.044(2) Uani 1 2 d . .
C15 C 0.3878(5) 0.1820(4) 0.9135(3) 0.046(2) Uani 1 2 d . .
H15 H 0.4435(5) 0.1786(4) 0.9612(3) 0.055 Uiso 1 2 calc R .
C16 C 0.2948(5) 0.1210(4) 0.8931(3) 0.043(2) Uani 1 2 d . .
C17 C 0.2194(5) 0.1244(4) 0.8195(4) 0.049(2) Uani 1 2 d . .
H17 H 0.1594(5) 0.0821(4) 0.8040(4) 0.059 Uiso 1 2 calc R .
C18 C 0.2283(5) 0.1872(4) 0.7678(3) 0.045(2) Uani 1 2 d . .
C19 C 0.1515(5) 0.1798(4) 0.6859(3) 0.051(2) Uani 1 2 d . .
H19A H 0.0661(5) 0.1849(4) 0.6821(3) 0.062 Uiso 1 2 calc R .
H19B H 0.1724(5) 0.2258(4) 0.6561(3) 0.062 Uiso 1 2 calc R .
C20 C 0.1771(5) 0.0923(4) 0.6578(3) 0.044(2) Uani 1 2 d . .
C21 C 0.1096(5) 0.0180(5) 0.6625(3) 0.054(2) Uani 1 2 d . .
H21 H 0.0390(5) 0.0252(5) 0.6763(3) 0.065 Uiso 1 2 calc R .
C22 C 0.1413(6) -0.0646(5) 0.6479(4) 0.054(2) Uani 1 2 d . .
C23 C 0.2492(6) -0.0740(5) 0.6294(3) 0.054(2) Uani 1 2 d . .
H23 H 0.2747(6) -0.1297(5) 0.6214(3) 0.065 Uiso 1 2 calc R .
C24 C 0.3194(5) -0.0035(4) 0.6226(3) 0.044(2) Uani 1 2 d . .
C25 C 0.2798(6) 0.0778(4) 0.6339(3) 0.048(2) Uani 1 2 d . .
C26 C 0.3178(5) 0.2519(4) 0.7942(3) 0.043(2) Uani 1 2 d . .
C27 C 0.6323(5) 0.0439(4) 0.7047(3) 0.043(2) Uani 1 2 d . .
C28 C 0.6740(5) 0.2293(4) 0.8540(3) 0.043(2) Uani 1 2 d . .
C40 C 0.6258(5) -0.1540(5) 0.8689(4) 0.053(2) Uani 1 2 d . .
C41 C 0.5138(6) -0.2117(5) 0.8445(4) 0.083(3) Uani 1 2 d . .
H41A H 0.5075(6) -0.2363(5) 0.7959(4) 0.125 Uiso 1 2 calc R .
H41B H 0.4429(6) -0.1775(5) 0.8415(4) 0.125 Uiso 1 2 calc R .
H41C H 0.5204(6) -0.2576(5) 0.8805(4) 0.125 Uiso 1 2 calc R .
C42 C 0.6367(8) -0.1146(6) 0.9457(4) 0.086(3) Uani 1 2 d . .
H42A H 0.7075(8) -0.0783(6) 0.9608(4) 0.129 Uiso 1 2 calc R .
H42B H 0.6435(8) -0.1604(6) 0.9820(4) 0.129 Uiso 1 2 calc R .
H42C H 0.5660(8) -0.0802(6) 0.9429(4) 0.129 Uiso 1 2 calc R .
C43 C 0.7413(6) -0.2091(5) 0.8760(4) 0.075(2) Uani 1 2 d . .
H43A H 0.7367(6) -0.2348(5) 0.8281(4) 0.113 Uiso 1 2 calc R .
H43B H 0.7471(6) -0.2543(5) 0.9127(4) 0.113 Uiso 1 2 calc R .
H43C H 0.8116(6) -0.1724(5) 0.8916(4) 0.113 Uiso 1 2 calc R .
C100 C 0.8479(5) 0.1494(5) 1.0828(3) 0.052(2) Uani 1 2 d . .
C101 C 0.7706(8) 0.1626(8) 1.1337(4) 0.130(5) Uani 1 2 d . .
H10A H 0.7462(8) 0.2225(8) 1.1320(4) 0.194 Uiso 1 2 calc R .
H10B H 0.8159(8) 0.1475(8) 1.1843(4) 0.194 Uiso 1 2 calc R .
H10C H 0.7000(8) 0.1262(8) 1.1175(4) 0.194 Uiso 1 2 calc R .
C102 C 0.8814(11) 0.0552(7) 1.0889(5) 0.135(5) Uani 1 2 d . .
H10D H 0.9316(11) 0.0429(7) 1.0571(5) 0.203 Uiso 1 2 calc R .
H10E H 0.8092(11) 0.0204(7) 1.0734(5) 0.203 Uiso 1 2 calc R .
H10F H 0.9251(11) 0.0417(7) 1.1402(5) 0.203 Uiso 1 2 calc R .
C103 C 0.9620(9) 0.2041(9) 1.1106(5) 0.152(5) Uani 1 2 d . .
H10G H 1.0120(9) 0.1958(9) 1.0779(5) 0.227 Uiso 1 2 calc R .
H10H H 1.0059(9) 0.1867(9) 1.1608(5) 0.227 Uiso 1 2 calc R .
H10I H 0.9402(9) 0.2645(9) 1.1105(5) 0.227 Uiso 1 2 calc R .
C160 C 0.2776(5) 0.0486(4) 0.9461(3) 0.051(2) Uani 1 2 d . .
C161 C 0.1556(6) 0.0639(6) 0.9634(5) 0.095(3) Uani 1 2 d . .
H16A H 0.0906(6) 0.0642(6) 0.9171(5) 0.142 Uiso 1 2 calc R .
H16B H 0.1581(6) 0.1189(6) 0.9884(5) 0.142 Uiso 1 2 calc R .
H16C H 0.1425(6) 0.0181(6) 0.9953(5) 0.142 Uiso 1 2 calc R .
C162 C 0.2761(8) -0.0403(5) 0.9096(4) 0.088(3) Uani 1 2 d . .
H16D H 0.2140(8) -0.0414(5) 0.8620(4) 0.131 Uiso 1 2 calc R .
H16E H 0.2600(8) -0.0845(5) 0.9419(4) 0.131 Uiso 1 2 calc R .
H16F H 0.3535(8) -0.0511(5) 0.9017(4) 0.131 Uiso 1 2 calc R .
C163 C 0.3763(6) 0.0488(5) 1.0211(4) 0.078(2) Uani 1 2 d . .
H16G H 0.3783(6) 0.1046(5) 1.0448(4) 0.117 Uiso 1 2 calc R .
H16H H 0.4533(6) 0.0378(5) 1.0128(4) 0.117 Uiso 1 2 calc R .
H16I H 0.3598(6) 0.0043(5) 1.0530(4) 0.117 Uiso 1 2 calc R .
C220 C 0.0634(6) -0.1446(5) 0.6511(4) 0.067(2) Uani 1 2 d . .
C221 C -0.0258(10) -0.1585(7) 0.5754(5) 0.153(5) Uani 1 2 d . .
H22A H 0.0167(10) -0.1664(7) 0.5385(5) 0.229 Uiso 1 2 calc R .
H22B H -0.0780(10) -0.1086(7) 0.5622(5) 0.229 Uiso 1 2 calc R .
H22C H -0.0736(10) -0.2093(7) 0.5767(5) 0.229 Uiso 1 2 calc R .
C222 C 0.1436(8) -0.2244(6) 0.6795(6) 0.123(4) Uani 1 2 d . .
H22D H 0.1990(8) -0.2120(6) 0.7281(6) 0.184 Uiso 1 2 calc R .
H22E H 0.1884(8) -0.2381(6) 0.6448(6) 0.184 Uiso 1 2 calc R .
H22F H 0.0935(8) -0.2731(6) 0.6833(6) 0.184 Uiso 1 2 calc R .
C223 C -0.0058(9) -0.1325(7) 0.7074(6) 0.125(4) Uani 1 2 d . .
H22G H 0.0502(9) -0.1235(7) 0.7565(6) 0.187 Uiso 1 2 calc R .
H22H H -0.0536(9) -0.1835(7) 0.7080(6) 0.187 Uiso 1 2 calc R .
H22I H -0.0580(9) -0.0828(7) 0.6936(6) 0.187 Uiso 1 2 calc R .
C250 C 0.3047(6) 0.1802(4) 0.5478(4) 0.049(2) Uani 1 2 d . .
O250 O 0.2140(4) 0.1565(4) 0.5027(3) 0.080(2) Uani 1 2 d . .
C251 C 0.3880(6) 0.2490(4) 0.5326(3) 0.051(2) Uani 1 2 d . .
H251 H 0.4727(6) 0.2331(4) 0.5573(3) 0.061 Uiso 1 2 calc R .
O251 O 0.3680(4) 0.2567(3) 0.4528(2) 0.0630(12) Uani 1 2 d . .
C252 C 0.3936(8) 0.1880(6) 0.4165(4) 0.072(2) Uani 1 2 d . .
O252 O 0.4329(5) 0.1213(4) 0.4474(3) 0.081(2) Uani 1 2 d . .
C253 C 0.3640(10) 0.2055(7) 0.3337(4) 0.115(3) Uani 1 2 d . .
H25A H 0.3340(10) 0.2639(7) 0.3233(4) 0.172 Uiso 1 2 calc R .
H25B H 0.3033(10) 0.1651(7) 0.3066(4) 0.172 Uiso 1 2 calc R .
H25C H 0.4358(10) 0.1987(7) 0.3181(4) 0.172 Uiso 1 2 calc R .
C255 C 0.3620(7) 0.3373(5) 0.5594(4) 0.070(2) Uani 1 2 d . .
H25D H 0.4163(7) 0.3794(5) 0.5488(4) 0.106 Uiso 1 2 calc R .
H25E H 0.3731(7) 0.3353(5) 0.6126(4) 0.106 Uiso 1 2 calc R .
H25F H 0.2798(7) 0.3535(5) 0.5337(4) 0.106 Uiso 1 2 calc R .
C260 C 0.2658(7) 0.3927(5) 0.7508(4) 0.062(2) Uani 1 2 d . .
O260 O 0.2153(6) 0.4026(5) 0.7990(4) 0.113(2) Uiso 1 2 d . .
C261 C 0.2772(6) 0.4652(5) 0.7007(4) 0.060(2) Uani 1 2 d . .
H261 H 0.2835(6) 0.4408(5) 0.6532(4) 0.072 Uiso 1 2 calc R .
C265 C 0.3867(7) 0.5204(6) 0.7349(7) 0.133(4) Uani 1 2 d . .
H26D H 0.3906(7) 0.5664(6) 0.7007(7) 0.200 Uiso 1 2 calc R .
H26E H 0.4585(7) 0.4852(6) 0.7447(7) 0.200 Uiso 1 2 calc R .
H26F H 0.3811(7) 0.5450(6) 0.7813(7) 0.200 Uiso 1 2 calc R .
O261 O 0.1757(4) 0.5222(3) 0.6848(3) 0.0657(13) Uani 1 2 d . .
C262 C 0.0695(9) 0.4853(8) 0.6468(7) 0.113(4) Uani 1 2 d . .
O262 O 0.0806(36) 0.4203(23) 0.6135(16) 0.131(11) Uani 0.50 2 d P 1
C263 C -0.0346(23) 0.5522(19) 0.6500(19) 0.079(9) Uani 0.50 2 d P 1
H26A H -0.0011(23) 0.5967(19) 0.6865(19) 0.118 Uiso 0.50 2 calc PR 1
H26B H -0.0974(23) 0.5218(19) 0.6640(19) 0.118 Uiso 0.50 2 calc PR 1
H26C H -0.0679(23) 0.5784(19) 0.6013(19) 0.118 Uiso 0.50 2 calc PR 1
C463 C -0.0254(34) 0.5472(31) 0.6061(45) 0.170(23) Uani 0.50 2 d P 2
H46A H 0.0042(34) 0.6057(31) 0.6164(45) 0.255 Uiso 0.50 2 calc PR 2
H46B H -0.0963(34) 0.5398(31) 0.6224(45) 0.255 Uiso 0.50 2 calc PR 2
H46C H -0.0455(34) 0.5363(31) 0.5529(45) 0.255 Uiso 0.50 2 calc PR 2
O462 O 0.0513(23) 0.4054(17) 0.6417(29) 0.130(14) Uani 0.50 2 d P 2
C270 C 0.7157(8) 0.0697(7) 0.6074(5) 0.082(3) Uani 1 2 d . .
O270 O 0.7346(47) -0.0096(14) 0.6014(23) 0.098(12) Uani 0.57 2 d P 1
O470 O 0.8038(43) 0.0284(44) 0.6444(34) 0.111(21) Uani 0.43 2 d P 2
C271 C 0.7234(7) 0.1322(6) 0.5456(4) 0.069(2) Uani 1 2 d . .
H271 H 0.6435(7) 0.1367(6) 0.5082(4) 0.083 Uiso 1 2 calc R .
O271 O 0.7584(4) 0.2164(4) 0.5787(3) 0.0730(14) Uani 1 2 d . .
C272 C 0.7130(8) 0.2864(6) 0.5344(5) 0.074(2) Uani 1 2 d . .
O272 O 0.6477(5) 0.2776(4) 0.4713(4) 0.109(2) Uani 1 2 d . .
C273 C 0.7571(9) 0.3690(6) 0.5710(5) 0.112(3) Uani 1 2 d . .
H27A H 0.8077(9) 0.3583(6) 0.6213(5) 0.168 Uiso 1 2 calc R .
H27B H 0.6894(9) 0.4045(6) 0.5727(5) 0.168 Uiso 1 2 calc R .
H27C H 0.8031(9) 0.3987(6) 0.5430(5) 0.168 Uiso 1 2 calc R .
C275 C 0.8149(8) 0.1013(6) 0.5070(5) 0.099(3) Uani 1 2 d . .
H27D H 0.8179(8) 0.1419(6) 0.4683(5) 0.149 Uiso 1 2 calc R .
H27E H 0.7912(8) 0.0450(6) 0.4850(5) 0.149 Uiso 1 2 calc R .
H27F H 0.8935(8) 0.0972(6) 0.5433(5) 0.149 Uiso 1 2 calc R .
C280 C 0.6478(6) 0.3341(5) 0.7569(4) 0.060(2) Uani 1 2 d . .
O280 O 0.5964(5) 0.3572(4) 0.6933(3) 0.099(2) Uani 1 2 d . .
C281 C 0.7452(6) 0.3879(4) 0.8110(4) 0.060(2) Uani 1 2 d . .
H281 H 0.7289(6) 0.3898(4) 0.8598(4) 0.072 Uiso 1 2 calc R .
O281 O 0.8572(4) 0.3430(3) 0.8196(2) 0.0582(12) Uani 1 2 d . .
C282 C 0.9407(6) 0.3462(5) 0.8895(5) 0.060(2) Uani 1 2 d . .
O282 O 0.9214(5) 0.3848(4) 0.9405(3) 0.084(2) Uani 1 2 d . .
C283 C 1.0518(6) 0.2970(6) 0.8895(4) 0.082(2) Uani 1 2 d . .
H28A H 1.0416(6) 0.2725(6) 0.8404(4) 0.123 Uiso 1 2 calc R .
H28B H 1.0653(6) 0.2510(6) 0.9261(4) 0.123 Uiso 1 2 calc R .
H28C H 1.1203(6) 0.3356(6) 0.9019(4) 0.123 Uiso 1 2 calc R .
C285 C 0.7510(7) 0.4816(5) 0.7831(5) 0.094(3) Uani 1 2 d . .
H28D H 0.8139(7) 0.5130(5) 0.8191(5) 0.141 Uiso 1 2 calc R .
H28E H 0.6745(7) 0.5100(5) 0.7772(5) 0.141 Uiso 1 2 calc R .
H28F H 0.7681(7) 0.4805(5) 0.7355(5) 0.141 Uiso 1 2 calc R .

loop_
_geom_bond_atom_site_label_1
_geom_bond_atom_site_label_2
_geom_bond_distance
_geom_bond_site_symmetry_2
_geom_bond_publ_flag
O25 C250 1.357(7) . ?
O25 C25 1.413(7) . ?
O26 C260 1.313(8) . ?
O26 C26 1.407(7) . ?
O27 C270 1.355(9) . ?
O27 C27 1.422(7) . ?
O28 C280 1.356(8) . ?
O28 C28 1.413(6) . ?
C1 C24 1.524(8) . ?
C1 C2 1.536(8) . ?
C2 C27 1.375(8) . ?
C2 C3 1.375(8) . ?
C3 C4 1.405(8) . ?
C4 C5 1.390(8) . ?
C4 C40 1.534(9) . ?
C5 C6 1.383(8) . ?
C6 C27 1.397(8) . ?
C6 C7 1.522(8) . ?
C7 C8 1.523(8) . ?
C8 C28 1.390(8) . ?
C8 C9 1.402(8) . ?
C9 C10 1.411(8) . ?
C10 C11 1.381(8) . ?
C10 C100 1.527(8) . ?
C11 C12 1.401(8) . ?
C12 C28 1.381(8) . ?
C12 C13 1.522(8) . ?
C13 C14 1.533(8) . ?
C14 C26 1.376(8) . ?
C14 C15 1.393(8) . ?
C15 C16 1.390(8) . ?
C16 C17 1.389(8) . ?
C16 C160 1.536(9) . ?
C17 C18 1.385(8) . ?
C18 C26 1.411(8) . ?
C18 C19 1.524(8) . ?
C19 C20 1.502(9) . ?
C20 C21 1.397(9) . ?
C20 C25 1.400(9) . ?
C21 C22 1.369(9) . ?
C22 C23 1.392(9) . ?
C22 C220 1.533(10) . ?
C23 C24 1.380(9) . ?
C24 C25 1.367(9) . ?
C40 C42 1.520(9) . ?
C40 C41 1.521(9) . ?
C40 C43 1.550(9) . ?
C100 C101 1.492(10) . ?
C100 C102 1.494(11) . ?
C100 C103 1.518(10) . ?
C160 C163 1.517(9) . ?
C160 C162 1.523(10) . ?
C160 C161 1.549(9) . ?
C220 C221 1.493(10) . ?
C220 C223 1.502(12) . ?
C220 C222 1.532(11) . ?
C250 O250 1.189(7) . ?
C250 C251 1.511(9) . ?
C251 O251 1.435(7) . ?
C251 C255 1.504(9) . ?
O251 C252 1.330(9) . ?
C252 O252 1.196(9) . ?
C252 C253 1.498(10) . ?
C260 O260 1.212(8) . ?
C260 C261 1.481(9) . ?
C261 O261 1.422(8) . ?
C261 C265 1.499(11) . ?
O261 C262 1.346(10) . ?
C262 O262 1.20(3) . ?
C262 O462 1.24(3) . ?
C262 C463 1.48(3) . ?
C262 C263 1.59(3) . ?
C270 O470 1.22(3) . ?
C270 O270 1.25(2) . ?
C270 C271 1.519(10) . ?
C271 O271 1.437(9) . ?
C271 C275 1.516(10) . ?
O271 C272 1.361(9) . ?
C272 O272 1.201(9) . ?
C272 C273 1.457(11) . ?
C280 O280 1.208(7) . ?
C280 C281 1.514(9) . ?
C281 O281 1.431(7) . ?
C281 C285 1.537(10) . ?
O281 C282 1.371(8) . ?
C282 O282 1.192(8) . ?
C282 C283 1.488(10) . ?
